data_1528123
loop_
_publ_author_name
'Thiele, G.'
'Messer, D.'

_publ_section_title
;
 S-Thiocyanato- und N-Isothiocyanato-Bindungsisomerie in den
 Kristallstrukturen von Rb Cd(Sc N)3 und Cs Cd(Sc N)3
;
_journal_name_full 'Zeitschrift fuer Anorganische und Allgemeine Chemie'
_journal_page_first 255
_journal_page_last 267
_journal_volume 464
_journal_year 1980
_chemical_formula_sum 'C3 Cd N3 Rb S3'
_chemical_name_systematic 'Rb (Cd (S C N)3)'
_space_group_IT_number 14
_symmetry_space_group_name_Hall '-P 2yn'
_symmetry_space_group_name_H-M 'P 1 21/n 1'
_cell_angle_alpha 90
_cell_angle_beta 94.2
_cell_angle_gamma 90
_cell_formula_units_Z 4
_cell_length_a 5.712
_cell_length_b 13.1944
_cell_length_c 12.6828
_cell_volume 953.290
_citation_journal_id_ASTM ZAACAB
_cod_data_source_file Thiele_ZAACAB_1980_945.cif
_cod_data_source_block C3Cd1N3Rb1S3
_cod_original_cell_volume 953.2902
_cod_original_sg_symbol_Hall '-P 2ybc (x-z,y,z)'
_cod_original_formula_sum 'C3 Cd1 N3 Rb1 S3'
_cod_database_code 1528123

loop_
_symmetry_equiv_pos_as_xyz
x,y,z
-x+1/2,y+1/2,-z+1/2
-x,-y,-z
x-1/2,-y-1/2,z-1/2

loop_
_atom_site_label
_atom_site_type_symbol
_atom_site_fract_x
_atom_site_fract_y
_atom_site_fract_z
_atom_site_occupancy
_atom_site_U_iso_or_equiv
Cd1 Cd+2 0 0 0 1 0.0
Rb1 Rb+1 0.37074 0.27935 0.28697 1 0.0
N1 N-3 0.17167 0.40197 0.45864 1 0.0
C2 C+4 0.01862 0.40646 0.09255 1 0.0
C1 C+4 0.49697 0.12927 -0.01172 1 0.0
S2 S-2 0.76682 0.34602 0.0843 1 0.0
N2 N-3 0.20084 0.44398 0.09967 1 0.0
Cd2 Cd+2 0 0 0.5 1 0.0
S1 S-2 0.24997 0.17348 0.03046 1 0.0
S3 S-2 0.85276 0.13211 0.34308 1 0.0
C3 C+4 0.8887 0.05473 0.24308 1 0.0
N3 N-3 0.9131 0.00205 0.17274 1 0.0
